data_1506151
loop_
_publ_author_name
'Nilson, Mark G.'
'Funk, Raymond L.'

_publ_section_title
;
 Generation of N-acyliminium ions via intramolecular conjugate addition
 reactions: a strategy for the total synthesis of nakadomarin A.
;
_journal_issue 17
_journal_name_full 'Organic letters'
_journal_page_first 3833
_journal_page_last 3836
_journal_paper_doi 10.1021/ol061463y
_journal_volume 8
_journal_year 2006
_chemical_formula_moiety 'C20 H26 N2 O6'
_chemical_formula_sum 'C20 H26 N2 O6'
_chemical_formula_weight 390.43
_chemical_name_systematic
; 
 ? 
;
_space_group_IT_number 9
_symmetry_cell_setting monoclinic
_symmetry_space_group_name_Hall 'C -2yc'
_symmetry_space_group_name_H-M 'C 1 c 1'
_atom_sites_solution_hydrogens geom
_atom_sites_solution_primary direct
_atom_sites_solution_secondary difmap
_audit_creation_method SHELXL-97
_cell_angle_alpha 90.00
_cell_angle_beta 110.308(6)
_cell_angle_gamma 90.00
_cell_formula_units_Z 4
_cell_length_a 18.465(6)
_cell_length_b 9.250(3)
_cell_length_c 12.676(4)
_cell_measurement_reflns_used 2502
_cell_measurement_temperature 123(2)
_cell_measurement_theta_max 27.649
_cell_measurement_theta_min 2.351
_cell_volume 2030.5(11)
_computing_cell_refinement 'Bruker SMART'
_computing_data_collection 'Bruker SMART'
_computing_data_reduction 'Bruker SAINT'
_computing_molecular_graphics 'Bruker SHELXTL'
_computing_publication_material 'Bruker SHELXTL'
_computing_structure_refinement 'SHELXL-97 (Sheldrick, 1997)'
_computing_structure_solution 'SHELXS-97 (Sheldrick, 1990)'
_diffrn_ambient_temperature 123(2)
_diffrn_measured_fraction_theta_full 0.979
_diffrn_measured_fraction_theta_max 0.979
_diffrn_measurement_device_type 'CCD area detector'
_diffrn_measurement_method 'phi and omega scans'
_diffrn_radiation_monochromator graphite
_diffrn_radiation_source 'fine-focus sealed tube'
_diffrn_radiation_type MoK\a
_diffrn_radiation_wavelength 0.71073
_diffrn_reflns_av_R_equivalents 0.0239
_diffrn_reflns_av_sigmaI/netI 0.0396
_diffrn_reflns_limit_h_max 20
_diffrn_reflns_limit_h_min -24
_diffrn_reflns_limit_k_max 11
_diffrn_reflns_limit_k_min -12
_diffrn_reflns_limit_l_max 16
_diffrn_reflns_limit_l_min -14
_diffrn_reflns_number 6635
_diffrn_reflns_theta_full 28.40
_diffrn_reflns_theta_max 28.40
_diffrn_reflns_theta_min 2.35
_exptl_absorpt_coefficient_mu 0.095
_exptl_absorpt_correction_T_max 0.979
_exptl_absorpt_correction_T_min 0.972
_exptl_absorpt_correction_type analytical
_exptl_absorpt_process_details SADABS
_exptl_crystal_colour colorless
_exptl_crystal_density_diffrn 1.277
_exptl_crystal_density_method 'not measured'
_exptl_crystal_description block
_exptl_crystal_F_000 832
_exptl_crystal_size_max 0.31
_exptl_crystal_size_mid 0.30
_exptl_crystal_size_min 0.21
_refine_diff_density_max 0.244
_refine_diff_density_min -0.141
_refine_diff_density_rms 0.040
_refine_ls_abs_structure_details 'Flack H D (1983), Acta Cryst. A39, 876-881'
_refine_ls_abs_structure_Flack -1.1(9)
_refine_ls_extinction_method none
_refine_ls_goodness_of_fit_ref 1.029
_refine_ls_hydrogen_treatment noref
_refine_ls_matrix_type full
_refine_ls_number_parameters 258
_refine_ls_number_reflns 3855
_refine_ls_number_restraints 2
_refine_ls_restrained_S_all 1.028
_refine_ls_R_factor_all 0.0466
_refine_ls_R_factor_gt 0.0414
_refine_ls_shift/su_max 0.000
_refine_ls_shift/su_mean 0.000
_refine_ls_structure_factor_coef Fsqd
_refine_ls_weighting_details 'calc w=1/[\s^2^(Fo^2^)+(0.0548P)^2^+0.2909P] where P=(Fo^2^+2Fc^2^)/3'
_refine_ls_weighting_scheme calc
_refine_ls_wR_factor_gt 0.0966
_refine_ls_wR_factor_ref 0.0994
_reflns_number_gt 3494
_reflns_number_total 3855
_reflns_threshold_expression >2sigma(I)
_cod_data_source_file ol061463ysi20060614_091736.cif
_cod_data_source_block jub1s
_cod_depositor_comments
;
The following automatic conversions were performed:

'_symmetry_cell_setting' value 'Monoclinic' changed to 'monoclinic'
according to /home/saulius/struct/CIF-dictionaries/cif_core.dic
dictionary named 'cif_core.dic' version 2.4.1 from 2010-06-29.

Automatic conversion script
Id: cif_fix_values 1715 2011-07-08 13:25:40Z adriana 
;
_cod_original_cell_volume 2030.4(12)
_cod_original_sg_symbol_H-M Cc
_cod_database_code 1506151

loop_
_symmetry_equiv_pos_as_xyz
'x, y, z'
'x, -y, z+1/2'
'x+1/2, y+1/2, z'
'x+1/2, -y+1/2, z+1/2'

loop_
_atom_site_label
_atom_site_type_symbol
_atom_site_fract_x
_atom_site_fract_y
_atom_site_fract_z
_atom_site_U_iso_or_equiv
_atom_site_adp_type
_atom_site_occupancy
_atom_site_symmetry_multiplicity
_atom_site_calc_flag
_atom_site_refinement_flags
C1 C 0.74530(16) 0.1255(4) 0.6824(3) 0.0552(8) Uani 1 1 d .
H1A H 0.7053 0.1255 0.6074 0.083 Uiso 1 1 calc R
H1B H 0.7932 0.0855 0.6777 0.083 Uiso 1 1 calc R
H1C H 0.7544 0.2248 0.7109 0.083 Uiso 1 1 calc R
C2 C 0.78131(15) 0.0275(4) 0.8752(3) 0.0515(7) Uani 1 1 d .
H2A H 0.7916 0.1249 0.9074 0.077 Uiso 1 1 calc R
H2B H 0.8286 -0.0124 0.8680 0.077 Uiso 1 1 calc R
H2C H 0.7642 -0.0348 0.9246 0.077 Uiso 1 1 calc R
C3 C 0.69278(17) -0.1158(3) 0.7163(3) 0.0593(9) Uani 1 1 d .
H3A H 0.6724 -0.1661 0.7682 0.089 Uiso 1 1 calc R
H3B H 0.7367 -0.1701 0.7099 0.089 Uiso 1 1 calc R
H3C H 0.6523 -0.1086 0.6421 0.089 Uiso 1 1 calc R
C4 C 0.71907(12) 0.0346(3) 0.7608(2) 0.0339(5) Uani 1 1 d .
C5 C 0.58786(12) 0.1332(2) 0.70554(17) 0.0233(4) Uani 1 1 d .
C6 C 0.45698(11) 0.2169(2) 0.68135(17) 0.0239(4) Uani 1 1 d .
H6A H 0.4309 0.1274 0.6445 0.029 Uiso 1 1 calc R
H6B H 0.4537 0.2903 0.6230 0.029 Uiso 1 1 calc R
C7 C 0.42220(11) 0.2729(2) 0.76588(16) 0.0218(4) Uani 1 1 d .
H7A H 0.3662 0.2518 0.7405 0.026 Uiso 1 1 calc R
H7B H 0.4298 0.3786 0.7761 0.026 Uiso 1 1 calc R
C8 C 0.46557(11) 0.19212(19) 0.87672(16) 0.0186(4) Uani 1 1 d .
C9 C 0.54852(11) 0.1725(2) 0.87121(16) 0.0207(4) Uani 1 1 d .
H9 H 0.5704 0.0755 0.9002 0.025 Uiso 1 1 calc R
C10 C 0.59040(11) 0.2903(2) 0.94845(17) 0.0229(4) Uani 1 1 d .
C11 C 0.66946(13) 0.4465(3) 1.05555(18) 0.0322(5) Uani 1 1 d .
H11 H 0.7143 0.5037 1.0897 0.039 Uiso 1 1 calc R
C12 C 0.60487(13) 0.4552(2) 1.08170(18) 0.0268(4) Uani 1 1 d .
H12 H 0.5958 0.5167 1.1358 0.032 Uiso 1 1 calc R
C13 C 0.55241(11) 0.3512(2) 1.01019(17) 0.0212(4) Uani 1 1 d .
C14 C 0.47329(11) 0.28815(19) 0.98172(16) 0.0193(4) Uani 1 1 d .
H14 H 0.4338 0.3671 0.9602 0.023 Uiso 1 1 calc R
C15 C 0.46238(11) 0.1954(2) 1.07605(16) 0.0192(4) Uani 1 1 d .
H15 H 0.5028 0.1181 1.0981 0.023 Uiso 1 1 calc R
C16 C 0.38246(11) 0.1252(2) 1.03279(17) 0.0224(4) Uani 1 1 d .
C17 C 0.42740(12) 0.0468(2) 0.88369(17) 0.0226(4) Uani 1 1 d .
H17A H 0.4061 0.0033 0.8078 0.027 Uiso 1 1 calc R
H17B H 0.4665 -0.0203 0.9326 0.027 Uiso 1 1 calc R
C18 C 0.47029(12) 0.2891(2) 1.17706(17) 0.0242(4) Uani 1 1 d .
C19 C 0.29152(14) -0.0068(3) 0.8786(2) 0.0380(5) Uani 1 1 d .
H19A H 0.2946 -0.1034 0.9117 0.057 Uiso 1 1 calc R
H19B H 0.2798 -0.0156 0.7973 0.057 Uiso 1 1 calc R
H19C H 0.2506 0.0487 0.8928 0.057 Uiso 1 1 calc R
C20 C 0.5234(2) 0.3077(3) 1.3733(2) 0.0589(9) Uani 1 1 d .
H20A H 0.5477 0.3990 1.3644 0.088 Uiso 1 1 calc R
H20B H 0.5581 0.2552 1.4384 0.088 Uiso 1 1 calc R
H20C H 0.4746 0.3279 1.3849 0.088 Uiso 1 1 calc R
N1 N 0.53764(10) 0.18854(18) 0.75159(14) 0.0229(4) Uani 1 1 d .
O6 O 0.66268(8) 0.34444(17) 0.97308(12) 0.0301(3) Uani 1 1 d .
N2 N 0.36534(10) 0.06748(18) 0.92920(14) 0.0244(4) Uani 1 1 d .
O1 O 0.57220(9) 0.11374(17) 0.60536(12) 0.0298(3) Uani 1 1 d .
O2 O 0.65598(8) 0.10723(16) 0.78633(12) 0.0290(3) Uani 1 1 d .
O3 O 0.33958(9) 0.12286(17) 1.08738(13) 0.0319(4) Uani 1 1 d .
O4 O 0.44767(11) 0.41098(16) 1.17173(14) 0.0382(4) Uani 1 1 d .
O5 O 0.50841(10) 0.22013(17) 1.27235(12) 0.0362(4) Uani 1 1 d .

loop_
_atom_site_aniso_label
_atom_site_aniso_U_11
_atom_site_aniso_U_22
_atom_site_aniso_U_33
_atom_site_aniso_U_23
_atom_site_aniso_U_13
_atom_site_aniso_U_12
C1 0.0375(15) 0.083(2) 0.0561(18) -0.0077(16) 0.0300(14) -0.0086(14)
C2 0.0297(13) 0.0677(18) 0.0500(16) -0.0079(14) 0.0046(12) 0.0162(12)
C3 0.0356(14) 0.0441(16) 0.092(3) -0.0201(16) 0.0148(15) 0.0076(11)
C4 0.0205(10) 0.0400(12) 0.0436(14) -0.0097(11) 0.0140(10) 0.0046(9)
C5 0.0237(10) 0.0239(9) 0.0244(11) 0.0016(8) 0.0110(8) 0.0028(8)
C6 0.0197(9) 0.0310(10) 0.0196(10) 0.0022(8) 0.0049(8) 0.0042(8)
C7 0.0198(9) 0.0229(9) 0.0215(10) 0.0017(7) 0.0058(8) 0.0009(7)
C8 0.0171(9) 0.0213(9) 0.0176(9) 0.0000(7) 0.0062(7) 0.0008(7)
C9 0.0197(9) 0.0267(10) 0.0165(9) 0.0018(7) 0.0071(8) 0.0030(7)
C10 0.0185(9) 0.0306(10) 0.0196(10) 0.0036(8) 0.0065(8) -0.0029(8)
C11 0.0300(11) 0.0404(12) 0.0216(11) -0.0016(9) 0.0032(9) -0.0152(10)
C12 0.0289(10) 0.0269(10) 0.0228(10) -0.0001(8) 0.0069(9) -0.0069(8)
C13 0.0244(10) 0.0200(9) 0.0195(10) 0.0035(7) 0.0080(8) -0.0003(7)
C14 0.0214(9) 0.0175(8) 0.0204(9) -0.0004(7) 0.0091(7) 0.0006(7)
C15 0.0211(9) 0.0190(8) 0.0190(9) -0.0016(7) 0.0088(8) 0.0003(7)
C16 0.0248(10) 0.0178(9) 0.0273(11) 0.0014(8) 0.0122(8) -0.0012(7)
C17 0.0261(10) 0.0205(9) 0.0223(10) -0.0032(7) 0.0096(8) -0.0013(7)
C18 0.0281(11) 0.0247(10) 0.0236(10) -0.0028(8) 0.0138(9) -0.0046(8)
C19 0.0328(12) 0.0467(14) 0.0345(13) -0.0093(11) 0.0116(10) -0.0195(11)
C20 0.112(3) 0.0402(14) 0.0197(13) -0.0053(10) 0.0164(16) -0.0143(16)
N1 0.0197(8) 0.0297(9) 0.0187(8) 0.0011(7) 0.0059(7) 0.0030(7)
O6 0.0216(7) 0.0435(9) 0.0252(8) 0.0007(6) 0.0080(6) -0.0085(6)
N2 0.0222(8) 0.0262(8) 0.0252(9) -0.0020(7) 0.0086(7) -0.0069(7)
O1 0.0314(8) 0.0374(8) 0.0228(8) -0.0038(6) 0.0124(6) -0.0008(6)
O2 0.0231(7) 0.0402(8) 0.0250(8) -0.0008(6) 0.0101(6) 0.0077(6)
O3 0.0292(8) 0.0379(9) 0.0352(9) -0.0056(7) 0.0196(7) -0.0067(7)
O4 0.0542(11) 0.0288(8) 0.0343(9) -0.0063(7) 0.0189(8) 0.0075(7)
O5 0.0584(11) 0.0272(8) 0.0206(8) -0.0012(6) 0.0106(7) -0.0071(7)

loop_
_atom_type_symbol
_atom_type_description
_atom_type_scat_dispersion_real
_atom_type_scat_dispersion_imag
_atom_type_scat_source
C C 0.0033 0.0016 'International Tables Vol C Tables 4.2.6.8 and 6.1.1.4'
H H 0.0000 0.0000 'International Tables Vol C Tables 4.2.6.8 and 6.1.1.4'
N N 0.0061 0.0033 'International Tables Vol C Tables 4.2.6.8 and 6.1.1.4'
O O 0.0106 0.0060 'International Tables Vol C Tables 4.2.6.8 and 6.1.1.4'

loop_
_geom_angle_atom_site_label_1
_geom_angle_atom_site_label_2
_geom_angle_atom_site_label_3
_geom_angle
C4 C1 H1A 109.5
C4 C1 H1B 109.5
H1A C1 H1B 109.5
C4 C1 H1C 109.5
H1A C1 H1C 109.5
H1B C1 H1C 109.5
C4 C2 H2A 109.5
C4 C2 H2B 109.5
H2A C2 H2B 109.5
C4 C2 H2C 109.5
H2A C2 H2C 109.5
H2B C2 H2C 109.5
C4 C3 H3A 109.5
C4 C3 H3B 109.5
H3A C3 H3B 109.5
C4 C3 H3C 109.5
H3A C3 H3C 109.5
H3B C3 H3C 109.5
O2 C4 C1 110.5(2)
O2 C4 C2 101.90(19)
C1 C4 C2 110.3(2)
O2 C4 C3 108.92(19)
C1 C4 C3 113.7(2)
C2 C4 C3 110.9(2)
O1 C5 O2 126.33(19)
O1 C5 N1 123.80(18)
O2 C5 N1 109.86(17)
N1 C6 C7 102.78(16)
N1 C6 H6A 111.2
C7 C6 H6A 111.2
N1 C6 H6B 111.2
C7 C6 H6B 111.2
H6A C6 H6B 109.1
C6 C7 C8 105.30(15)
C6 C7 H7A 110.7
C8 C7 H7A 110.7
C6 C7 H7B 110.7
C8 C7 H7B 110.7
H7A C7 H7B 108.8
C17 C8 C7 111.84(16)
C17 C8 C14 110.87(16)
C7 C8 C14 111.35(15)
C17 C8 C9 112.10(15)
C7 C8 C9 102.79(15)
C14 C8 C9 107.56(15)
N1 C9 C10 117.32(16)
N1 C9 C8 104.41(15)
C10 C9 C8 100.26(15)
N1 C9 H9 111.3
C10 C9 H9 111.3
C8 C9 H9 111.3
C13 C10 O6 112.50(18)
C13 C10 C9 115.64(18)
O6 C10 C9 131.77(19)
C12 C11 O6 111.80(18)
C12 C11 H11 124.1
O6 C11 H11 124.1
C11 C12 C13 105.38(19)
C11 C12 H12 127.3
C13 C12 H12 127.3
C10 C13 C12 105.86(18)
C10 C13 C14 111.11(17)
C12 C13 C14 143.03(19)
C13 C14 C15 114.18(16)
C13 C14 C8 102.68(15)
C15 C14 C8 110.25(14)
C13 C14 H14 109.8
C15 C14 H14 109.8
C8 C14 H14 109.8
C18 C15 C16 110.18(16)
C18 C15 C14 109.75(15)
C16 C15 C14 109.15(15)
C18 C15 H15 109.2
C16 C15 H15 109.2
C14 C15 H15 109.2
O3 C16 N2 124.50(18)
O3 C16 C15 122.67(18)
N2 C16 C15 112.83(17)
N2 C17 C8 110.27(15)
N2 C17 H17A 109.6
C8 C17 H17A 109.6
N2 C17 H17B 109.6
C8 C17 H17B 109.6
H17A C17 H17B 108.1
O4 C18 O5 124.57(19)
O4 C18 C15 124.32(19)
O5 C18 C15 111.05(17)
N2 C19 H19A 109.5
N2 C19 H19B 109.5
H19A C19 H19B 109.5
N2 C19 H19C 109.5
H19A C19 H19C 109.5
H19B C19 H19C 109.5
O5 C20 H20A 109.5
O5 C20 H20B 109.5
H20A C20 H20B 109.5
O5 C20 H20C 109.5
H20A C20 H20C 109.5
H20B C20 H20C 109.5
C5 N1 C9 122.57(16)
C5 N1 C6 120.49(16)
C9 N1 C6 113.02(15)
C10 O6 C11 104.46(17)
C16 N2 C19 118.75(18)
C16 N2 C17 118.96(16)
C19 N2 C17 120.29(17)
C5 O2 C4 121.19(17)
C18 O5 C20 114.19(19)

loop_
_geom_bond_atom_site_label_1
_geom_bond_atom_site_label_2
_geom_bond_distance
C1 C4 1.505(4)
C1 H1A 0.9800
C1 H1B 0.9800
C1 H1C 0.9800
C2 C4 1.506(4)
C2 H2A 0.9800
C2 H2B 0.9800
C2 H2C 0.9800
C3 C4 1.517(4)
C3 H3A 0.9800
C3 H3B 0.9800
C3 H3C 0.9800
C4 O2 1.474(2)
C5 O1 1.214(2)
C5 O2 1.340(2)
C5 N1 1.356(3)
C6 N1 1.469(2)
C6 C7 1.519(3)
C6 H6A 0.9900
C6 H6B 0.9900
C7 C8 1.547(3)
C7 H7A 0.9900
C7 H7B 0.9900
C8 C17 1.534(3)
C8 C14 1.565(3)
C8 C9 1.568(3)
C9 N1 1.466(3)
C9 C10 1.490(3)
C9 H9 1.0000
C10 C13 1.343(3)
C10 O6 1.356(2)
C11 C12 1.347(3)
C11 O6 1.382(3)
C11 H11 0.9500
C12 C13 1.441(3)
C12 H12 0.9500
C13 C14 1.496(3)
C14 C15 1.541(3)
C14 H14 1.0000
C15 C18 1.511(3)
C15 C16 1.529(3)
C15 H15 1.0000
C16 O3 1.219(2)
C16 N2 1.349(3)
C17 N2 1.463(3)
C17 H17A 0.9900
C17 H17B 0.9900
C18 O4 1.196(3)
C18 O5 1.331(3)
C19 N2 1.461(3)
C19 H19A 0.9800
C19 H19B 0.9800
C19 H19C 0.9800
C20 O5 1.457(3)
C20 H20A 0.9800
C20 H20B 0.9800
C20 H20C 0.9800

loop_
_geom_torsion_atom_site_label_1
_geom_torsion_atom_site_label_2
_geom_torsion_atom_site_label_3
_geom_torsion_atom_site_label_4
_geom_torsion
N1 C6 C7 C8 -32.7(2)
C6 C7 C8 C17 -87.39(19)
C6 C7 C8 C14 147.95(16)
C6 C7 C8 C9 33.06(19)
C17 C8 C9 N1 99.87(18)
C7 C8 C9 N1 -20.39(18)
C14 C8 C9 N1 -138.00(15)
C17 C8 C9 C10 -138.25(16)
C7 C8 C9 C10 101.49(16)
C14 C8 C9 C10 -16.12(19)
N1 C9 C10 C13 124.17(19)
C8 C9 C10 C13 11.9(2)
N1 C9 C10 O6 -59.7(3)
C8 C9 C10 O6 -171.9(2)
O6 C11 C12 C13 -0.3(2)
O6 C10 C13 C12 0.2(2)
C9 C10 C13 C12 177.03(17)
O6 C10 C13 C14 -179.46(16)
C9 C10 C13 C14 -2.6(2)
C11 C12 C13 C10 0.1(2)
C11 C12 C13 C14 179.5(2)
C10 C13 C14 C15 111.14(19)
C12 C13 C14 C15 -68.3(3)
C10 C13 C14 C8 -8.2(2)
C12 C13 C14 C8 172.4(3)
C17 C8 C14 C13 138.13(16)
C7 C8 C14 C13 -96.66(17)
C9 C8 C14 C13 15.24(18)
C17 C8 C14 C15 16.1(2)
C7 C8 C14 C15 141.31(16)
C9 C8 C14 C15 -106.79(17)
C13 C14 C15 C18 64.8(2)
C8 C14 C15 C18 179.77(15)
C13 C14 C15 C16 -174.35(16)
C8 C14 C15 C16 -59.39(19)
C18 C15 C16 O3 -14.1(3)
C14 C15 C16 O3 -134.63(19)
C18 C15 C16 N2 165.86(16)
C14 C15 C16 N2 45.3(2)
C7 C8 C17 N2 -85.8(2)
C14 C8 C17 N2 39.1(2)
C9 C8 C17 N2 159.32(16)
C16 C15 C18 O4 -83.4(2)
C14 C15 C18 O4 36.8(3)
C16 C15 C18 O5 99.10(19)
C14 C15 C18 O5 -140.68(17)
O1 C5 N1 C9 161.61(19)
O2 C5 N1 C9 -19.6(3)
O1 C5 N1 C6 5.5(3)
O2 C5 N1 C6 -175.71(17)
C10 C9 N1 C5 92.7(2)
C8 C9 N1 C5 -157.43(18)
C10 C9 N1 C6 -109.6(2)
C8 C9 N1 C6 0.3(2)
C7 C6 N1 C5 178.54(17)
C7 C6 N1 C9 20.3(2)
C13 C10 O6 C11 -0.3(2)
C9 C10 O6 C11 -176.5(2)
C12 C11 O6 C10 0.4(2)
O3 C16 N2 C19 -1.8(3)
C15 C16 N2 C19 178.33(19)
O3 C16 N2 C17 -165.74(19)
C15 C16 N2 C17 14.3(2)
C8 C17 N2 C16 -59.6(2)
C8 C17 N2 C19 136.7(2)
O1 C5 O2 C4 -6.7(3)
N1 C5 O2 C4 174.47(17)
C1 C4 O2 C5 63.7(3)
C2 C4 O2 C5 -179.0(2)
C3 C4 O2 C5 -61.8(3)
O4 C18 O5 C20 -1.9(3)
C15 C18 O5 C20 175.6(2)
